data_4331619
loop_
_publ_author_name
'Forni\'es, Juan'
'Fortu\~no, Consuelo'
'Gil, Reyes'
'Mart\'in, Antonio'

_publ_section_title
;
 Tetranuclear platinum phosphido complexes with different structures.
;
_journal_issue 25
_journal_name_full 'Inorganic chemistry'
_journal_page_first 9534
_journal_page_last 9541
_journal_paper_doi 10.1021/ic051248y
_journal_volume 44
_journal_year 2005
_chemical_formula_sum 'C105.4 H114.8 Br2 Cl2.8 F20 N2 P4 Pt4'
_chemical_formula_weight 2952.91
_chemical_name_systematic
; 
 ? 
;
_space_group_IT_number 11
_symmetry_cell_setting monoclinic
_symmetry_space_group_name_Hall '-P 2yb'
_symmetry_space_group_name_H-M 'P 1 21/m 1'
_atom_sites_solution_hydrogens geom
_atom_sites_solution_primary direct
_atom_sites_solution_secondary difmap
_audit_creation_method SHELXL-97
_cell_angle_alpha 90.00
_cell_angle_beta 97.706(11)
_cell_angle_gamma 90.00
_cell_formula_units_Z 2
_cell_length_a 12.334(3)
_cell_length_b 22.413(2)
_cell_length_c 19.9737(15)
_cell_measurement_temperature 150(2)
_cell_volume 5471.7(15)
_computing_structure_refinement 'SHELXL-97 (Sheldrick, 1997)'
_computing_structure_solution 'SHELXS-97 (Sheldrick, 1990)'
_diffrn_ambient_temperature 150(2)
_diffrn_measured_fraction_theta_full 0.997
_diffrn_measured_fraction_theta_max 0.997
_diffrn_radiation_monochromator graphite
_diffrn_radiation_source 'fine-focus sealed tube'
_diffrn_radiation_type MoK\a
_diffrn_radiation_wavelength 0.71073
_diffrn_reflns_av_R_equivalents 0.0788
_diffrn_reflns_av_sigmaI/netI 0.1463
_diffrn_reflns_limit_h_max 14
_diffrn_reflns_limit_h_min 0
_diffrn_reflns_limit_k_max 26
_diffrn_reflns_limit_k_min 0
_diffrn_reflns_limit_l_max 23
_diffrn_reflns_limit_l_min -23
_diffrn_reflns_number 10366
_diffrn_reflns_theta_full 24.99
_diffrn_reflns_theta_max 24.99
_diffrn_reflns_theta_min 2.05
_exptl_absorpt_coefficient_mu 6.034
_exptl_absorpt_correction_T_max 0.4452
_exptl_absorpt_correction_T_min 0.1963
_exptl_crystal_density_diffrn 1.792
_exptl_crystal_density_method 'not measured'
_exptl_crystal_F_000 2862
_exptl_crystal_size_max 0.40
_exptl_crystal_size_mid 0.21
_exptl_crystal_size_min 0.16
_refine_diff_density_max 3.483
_refine_diff_density_min -1.647
_refine_diff_density_rms 0.250
_refine_ls_extinction_method none
_refine_ls_goodness_of_fit_ref 1.053
_refine_ls_hydrogen_treatment mixed
_refine_ls_matrix_type full
_refine_ls_number_parameters 601
_refine_ls_number_reflns 9876
_refine_ls_number_restraints 30
_refine_ls_restrained_S_all 1.051
_refine_ls_R_factor_all 0.1539
_refine_ls_R_factor_gt 0.0715
_refine_ls_shift/su_max 0.001
_refine_ls_shift/su_mean 0.000
_refine_ls_structure_factor_coef Fsqd
_refine_ls_weighting_details 'w=1/[\s^2^(Fo^2^)+(0.0700P)^2^+0.0000P] where P=(Fo^2^+2Fc^2^)/3'
_refine_ls_weighting_scheme calc
_refine_ls_wR_factor_gt 0.1624
_refine_ls_wR_factor_ref 0.1783
_reflns_number_gt 6144
_reflns_number_total 9876
_reflns_threshold_expression >2sigma(I)
_cod_data_source_file ic051248ysup2.cif
_cod_data_source_block amt168
_cod_depositor_comments
;
The following automatic conversions were performed:

'_symmetry_cell_setting' value 'Monoclinic' changed to 'monoclinic'
according to /home/saulius/struct/CIF-dictionaries/cif_core.dic
dictionary named 'cif_core.dic' version 2.4.2 from 2011-04-26.

Automatic conversion script
Id: cif_fix_values 1891 2012-01-12 08:04:46Z andrius 

 Adding full bibliography for 4331617--4331619.cif.

The following automatic conversions were performed:

'_refine_ls_weighting_scheme' value 'calc
w=1/[\s^2^(Fo^2^)+(0.0700P)^2^+0.0000P] where P=(Fo^2^+2Fc^2^)/3' was
changed to 'calc'. New tag '_refine_ls_weighting_details' was
created. The value of the new tag was set to
'w=1/[\s^2^(Fo^2^)+(0.0700P)^2^+0.0000P] where P=(Fo^2^+2Fc^2^)/3'.

Automatic conversion script
Id: cif_fix_values 3143 2015-03-26 13:38:13Z robertas 
;
_cod_original_cell_volume 5471.6(14)
_cod_original_sg_symbol_H-M P2(1)/m
_cod_original_formula_sum 'C105.40 H114.80 Br2 Cl2.80 F20 N2 P4 Pt4'
_cod_database_code 4331619

loop_
_symmetry_equiv_pos_as_xyz
'x, y, z'
'-x, y+1/2, -z'
'-x, -y, -z'
'x, -y-1/2, z'

loop_
_atom_site_label
_atom_site_type_symbol
_atom_site_fract_x
_atom_site_fract_y
_atom_site_fract_z
_atom_site_U_iso_or_equiv
_atom_site_adp_type
_atom_site_occupancy
_atom_site_calc_flag
_atom_site_refinement_flags
_atom_site_disorder_assembly
_atom_site_disorder_group
Pt1 Pt 0.23007(6) 0.2500 0.53469(4) 0.0279(2) Uani 1 d S . .
Pt2 Pt 0.02512(6) 0.2500 0.39076(4) 0.0268(2) Uani 1 d S . .
Pt3 Pt -0.14214(7) 0.2500 0.22364(4) 0.0290(2) Uani 1 d S . .
Pt4 Pt -0.23355(7) 0.2500 0.04779(4) 0.0367(2) Uani 1 d S . .
Br Br -0.08378(12) 0.32683(6) 0.31484(7) 0.0355(4) Uani 1 d . . .
P1 P 0.1233(3) 0.31265(16) 0.4632(2) 0.0293(8) Uani 1 d . . .
P2 P -0.1947(3) 0.31358(18) 0.13793(19) 0.0360(9) Uani 1 d . . .
F1 F 0.2029(9) 0.3127(5) 0.6808(5) 0.064(3) Uani 1 d . . .
F2 F 0.3283(10) 0.3907(5) 0.7568(5) 0.085(4) Uani 1 d . . .
F3 F 0.5118(10) 0.4362(5) 0.7145(6) 0.094(4) Uani 1 d . . .
F4 F 0.5639(8) 0.4046(5) 0.5902(6) 0.080(4) Uani 1 d . . .
F5 F 0.4389(7) 0.3276(4) 0.5143(5) 0.055(3) Uani 1 d . . .
F6 F -0.4433(8) 0.3241(5) -0.0273(5) 0.077(3) Uani 1 d . . .
F7 F -0.4639(10) 0.4119(7) -0.1175(7) 0.115(5) Uani 1 d . . .
F8 F -0.2861(11) 0.4542(6) -0.1645(6) 0.110(5) Uani 1 d . . .
F9 F -0.0857(13) 0.4068(7) -0.1216(7) 0.132(6) Uani 1 d . . .
F10 F -0.0645(8) 0.3178(6) -0.0331(6) 0.080(4) Uani 1 d . . .
C1 C 0.3233(11) 0.3161(6) 0.5943(6) 0.021(3) Uani 1 d . . .
C2 C 0.2915(12) 0.3341(7) 0.6542(7) 0.037(4) Uani 1 d . . .
C3 C 0.3602(17) 0.3737(8) 0.6953(9) 0.059(5) Uani 1 d . . .
C4 C 0.4520(16) 0.3961(8) 0.6762(10) 0.062(6) Uani 1 d . . .
C5 C 0.4726(13) 0.3816(7) 0.6116(8) 0.043(4) Uani 1 d . . .
C6 C 0.3993(15) 0.3385(7) 0.5742(7) 0.046(5) Uani 1 d . . .
C7 C -0.2571(13) 0.3169(7) -0.0250(8) 0.045(4) Uani 1 d . . .
C8 C -0.3483(13) 0.3404(8) -0.0485(8) 0.049(5) Uani 1 d . . .
C9 C -0.3624(17) 0.3901(10) -0.0951(10) 0.074(6) Uani 1 d . . .
C10 C -0.277(2) 0.4096(9) -0.1195(9) 0.074(7) Uani 1 d . . .
C11 C -0.1768(16) 0.3836(12) -0.0976(11) 0.090(8) Uani 1 d . . .
C12 C -0.1676(15) 0.3400(9) -0.0509(9) 0.063(6) Uani 1 d . . .
C13 C 0.0292(12) 0.3581(7) 0.5056(8) 0.039(4) Uani 1 d . . .
C14 C -0.0227(14) 0.4076(7) 0.4766(8) 0.044(4) Uani 1 d . . .
H14 H -0.0084 0.4200 0.4332 0.053 Uiso 1 calc R . .
C15 C -0.0940(14) 0.4394(7) 0.5086(9) 0.047(4) Uani 1 d . . .
H15 H -0.1208 0.4766 0.4903 0.057 Uiso 1 calc R . .
C16 C -0.1263(17) 0.4194(10) 0.5645(13) 0.089(8) Uani 1 d . . .
H16 H -0.1841 0.4389 0.5828 0.107 Uiso 1 calc R . .
C17 C -0.0738(17) 0.3676(11) 0.5983(10) 0.084(7) Uani 1 d . . .
H17 H -0.0925 0.3542 0.6404 0.101 Uiso 1 calc R . .
C18 C 0.0032(16) 0.3390(8) 0.5674(8) 0.061(5) Uani 1 d . . .
H18 H 0.0399 0.3053 0.5886 0.074 Uiso 1 calc R . .
C19 C 0.1958(12) 0.3688(6) 0.4182(8) 0.038(4) Uani 1 d . . .
C20 C 0.2048(13) 0.3651(8) 0.3496(9) 0.053(5) Uani 1 d . . .
H20 H 0.1713 0.3328 0.3239 0.063 Uiso 1 calc R . .
C21 C 0.2603(17) 0.4068(9) 0.3190(10) 0.075(6) Uani 1 d . . .
H21 H 0.2637 0.4039 0.2719 0.090 Uiso 1 calc R . .
C22 C 0.3120(15) 0.4534(8) 0.3552(11) 0.065(6) Uani 1 d . . .
H22 H 0.3503 0.4828 0.3334 0.078 Uiso 1 calc R . .
C23 C 0.3072(14) 0.4568(7) 0.4249(10) 0.056(5) Uani 1 d . . .
H23 H 0.3449 0.4879 0.4507 0.067 Uiso 1 calc R . .
C24 C 0.2488(13) 0.4160(6) 0.4558(8) 0.045(4) Uani 1 d . . .
H24 H 0.2440 0.4193 0.5027 0.053 Uiso 1 calc R . .
C25 C -0.3078(14) 0.3615(7) 0.1556(8) 0.043(4) Uani 1 d . . .
C26 C -0.4093(14) 0.3453(9) 0.1303(9) 0.058(5) Uani 1 d . . .
H26 H -0.4230 0.3101 0.1041 0.070 Uiso 1 calc R . .
C27 C -0.4976(16) 0.3840(11) 0.1445(11) 0.079(7) Uani 1 d . . .
H27 H -0.5709 0.3719 0.1303 0.094 Uiso 1 calc R . .
C28 C -0.479(2) 0.4372(11) 0.1777(11) 0.082(7) Uani 1 d . . .
H28 H -0.5385 0.4625 0.1849 0.098 Uiso 1 calc R . .
C29 C -0.376(2) 0.4527(9) 0.2000(11) 0.090(8) Uani 1 d . . .
H29 H -0.3616 0.4908 0.2204 0.108 Uiso 1 calc R . .
C30 C -0.2867(19) 0.4145(9) 0.1942(10) 0.076(6) Uani 1 d . . .
H30 H -0.2151 0.4238 0.2154 0.092 Uiso 1 calc R . .
C31 C -0.0818(16) 0.3658(8) 0.1278(9) 0.055(5) Uani 1 d . . .
C32 C -0.1097(19) 0.4170(8) 0.0885(10) 0.075(6) Uani 1 d . . .
H32 H -0.1835 0.4251 0.0705 0.090 Uiso 1 calc R . .
C33 C -0.025(3) 0.4554(11) 0.0770(13) 0.109(9) Uani 1 d . . .
H33 H -0.0426 0.4916 0.0531 0.130 Uiso 1 calc R . .
C34 C 0.087(2) 0.4414(13) 0.1004(14) 0.114(10) Uani 1 d . . .
H34 H 0.1445 0.4675 0.0927 0.137 Uiso 1 calc R . .
C35 C 0.1063(18) 0.3890(10) 0.1342(11) 0.078(7) Uani 1 d . . .
H35 H 0.1802 0.3781 0.1486 0.094 Uiso 1 calc R . .
C36 C 0.0259(15) 0.3511(8) 0.1487(9) 0.056(5) Uani 1 d . . .
H36 H 0.0440 0.3151 0.1728 0.067 Uiso 1 calc R . .
N1 N 0.579(2) 0.2500 0.3640(10) 0.080(9) Uani 1 d SD . .
C37 C 0.5901(19) 0.2500 0.4417(10) 0.099(11) Uiso 1 d SD . .
C38 C 0.713(2) 0.2500 0.4684(11) 0.100(11) Uiso 1 d SD . .
C39 C 0.720(5) 0.2823(19) 0.5369(14) 0.086(17) Uiso 0.25 d PD . 1
C39' C 0.741(4) 0.273(3) 0.5414(13) 0.086(17) Uiso 0.25 d PD . 2
C40 C 0.668(3) 0.2500 0.5925(17) 0.107(12) Uiso 1 d SD . .
C41 C 0.453(3) 0.2500 0.3390(15) 0.070(8) Uiso 1 d S . .
C42 C 0.425(3) 0.2500 0.2622(17) 0.091(10) Uiso 1 d S . .
C43 C 0.306(3) 0.2500 0.2356(17) 0.085(10) Uiso 1 d S . .
C44 C 0.288(3) 0.2500 0.1564(19) 0.105(12) Uiso 1 d S . .
C45 C 0.6365(16) 0.3045(7) 0.3374(11) 0.087(7) Uiso 1 d D . .
C46 C 0.5805(17) 0.3600(9) 0.3625(14) 0.130(10) Uiso 1 d D . .
C47 C 0.6696(16) 0.4067(8) 0.3846(11) 0.081(6) Uiso 1 d D . .
C48 C 0.6209(17) 0.4670(8) 0.4026(10) 0.077(6) Uiso 1 d D . .
N2 N 0.2257(14) 0.2500 -0.1150(8) 0.088(8) Uani 1 d SD . .
C49 C 0.1469(19) 0.2500 -0.1817(11) 0.061(13) Uiso 0.50 d SPD A 1
C50 C 0.026(2) 0.2500 -0.171(2) 0.052(11) Uiso 0.50 d SPD A 1
C51 C -0.017(3) 0.2500 -0.247(2) 0.10(2) Uiso 0.50 d SPD A 1
C52 C -0.138(3) 0.2500 -0.234(3) 0.078(15) Uiso 0.50 d SPD A 1
C49' C 0.156(2) 0.285(2) -0.172(2) 0.061(13) Uiso 0.25 d PD . 2
C50' C 0.030(2) 0.286(3) -0.183(3) 0.052(11) Uiso 0.25 d PD . 2
C51' C -0.032(3) 0.298(5) -0.254(3) 0.10(2) Uiso 0.25 d PD . 2
C52' C -0.153(4) 0.296(4) -0.244(4) 0.078(15) Uiso 0.25 d PD . 2
C53 C 0.3507(15) 0.2500 -0.1144(15) 0.094(11) Uiso 1 d SD . .
C54 C 0.3833(19) 0.2500 -0.1861(15) 0.116(13) Uiso 1 d SD . .
C55 C 0.5089(19) 0.2500 -0.1814(16) 0.099(11) Uiso 1 d SD . .
C56 C 0.556(3) 0.2500 -0.2488(16) 0.114(13) Uiso 1 d SD . .
C57 C 0.206(4) 0.2763(14) -0.0465(12) 0.099(11) Uiso 0.50 d PD . 1
C58 C 0.195(3) 0.3447(13) -0.044(3) 0.113(13) Uiso 0.50 d PD . 1
C57' C 0.218(3) 0.3183(3) -0.108(2) 0.099(11) Uiso 0.50 d PD . 2
C58' C 0.289(4) 0.350(2) -0.049(2) 0.113(13) Uiso 0.50 d PD . 2
C59 C 0.267(4) 0.4010(18) -0.040(3) 0.33(3) Uiso 1 d D . .
C60 C 0.323(3) 0.4582(14) -0.0096(16) 0.151(12) Uiso 1 d D . .
C61 C 0.0180(17) 0.5110(8) 0.6970(11) 0.077(10) Uani 0.70 d PD . .
Cl1 Cl -0.0294(11) 0.4661(5) 0.7549(5) 0.136(3) Uani 0.70 d PD . .
Cl2 Cl 0.1290(11) 0.4840(5) 0.6648(5) 0.136(3) Uani 0.70 d PD . .

loop_
_atom_site_aniso_label
_atom_site_aniso_U_11
_atom_site_aniso_U_22
_atom_site_aniso_U_33
_atom_site_aniso_U_23
_atom_site_aniso_U_13
_atom_site_aniso_U_12
Pt1 0.0250(4) 0.0221(4) 0.0344(5) 0.000 -0.0042(4) 0.000
Pt2 0.0256(4) 0.0229(4) 0.0303(4) 0.000 -0.0023(3) 0.000
Pt3 0.0332(5) 0.0271(4) 0.0254(4) 0.000 -0.0006(4) 0.000
Pt4 0.0402(5) 0.0415(5) 0.0269(5) 0.000 -0.0012(4) 0.000
Br 0.0436(9) 0.0260(8) 0.0337(8) -0.0003(6) -0.0072(7) 0.0033(7)
P1 0.029(2) 0.0214(18) 0.036(2) -0.0005(17) -0.0007(17) -0.0001(17)
P2 0.045(2) 0.034(2) 0.029(2) 0.0037(18) 0.0045(18) 0.0010(19)
F1 0.079(7) 0.069(7) 0.049(6) 0.005(5) 0.024(6) -0.019(6)
F2 0.113(10) 0.090(9) 0.053(7) -0.027(6) 0.016(7) -0.027(8)
F3 0.091(9) 0.074(8) 0.115(10) -0.047(8) 0.008(8) -0.044(7)
F4 0.060(7) 0.070(8) 0.114(10) -0.018(7) 0.032(7) -0.030(6)
F5 0.047(6) 0.056(6) 0.064(6) -0.014(5) 0.015(5) -0.005(5)
F6 0.054(7) 0.094(9) 0.077(8) 0.025(7) -0.009(6) 0.005(6)
F7 0.081(9) 0.139(12) 0.114(11) 0.080(10) -0.029(8) 0.001(9)
F8 0.116(11) 0.115(11) 0.092(9) 0.065(9) -0.015(8) -0.016(9)
F9 0.127(12) 0.152(14) 0.117(12) 0.079(11) 0.015(10) -0.024(11)
F10 0.049(7) 0.108(9) 0.089(8) 0.022(7) 0.026(6) -0.006(7)
C1 0.025(7) 0.018(7) 0.019(7) -0.002(6) 0.002(6) 0.005(6)
C2 0.040(9) 0.046(10) 0.023(7) -0.002(7) -0.001(7) -0.006(8)
C3 0.086(15) 0.047(11) 0.041(10) -0.007(9) -0.006(10) -0.012(11)
C4 0.068(13) 0.041(10) 0.067(13) -0.007(9) -0.023(11) -0.038(10)
C5 0.051(11) 0.037(9) 0.046(10) -0.008(8) 0.020(9) -0.014(8)
C6 0.068(13) 0.038(10) 0.027(9) -0.011(7) -0.016(9) 0.021(9)
C7 0.043(10) 0.046(10) 0.047(10) 0.006(8) 0.006(8) -0.016(8)
C8 0.028(9) 0.070(13) 0.048(11) 0.011(9) 0.002(8) -0.014(9)
C9 0.055(13) 0.089(16) 0.069(14) 0.027(12) -0.022(11) -0.003(12)
C10 0.102(18) 0.070(14) 0.044(11) 0.033(10) -0.016(12) -0.029(13)
C11 0.047(12) 0.14(2) 0.077(15) 0.069(16) 0.003(11) -0.014(14)
C12 0.052(12) 0.091(16) 0.041(11) 0.012(10) -0.011(9) -0.004(11)
C13 0.035(9) 0.044(10) 0.036(9) -0.027(8) -0.005(7) 0.002(8)
C14 0.061(11) 0.035(9) 0.036(9) -0.004(7) 0.002(8) 0.013(8)
C15 0.055(11) 0.039(10) 0.048(10) -0.018(9) 0.006(9) 0.007(9)
C16 0.053(13) 0.083(16) 0.13(2) -0.022(16) 0.012(14) 0.041(12)
C17 0.085(16) 0.12(2) 0.053(12) -0.004(13) 0.017(12) 0.034(15)
C18 0.084(14) 0.057(12) 0.046(10) 0.006(9) 0.017(10) 0.030(11)
C19 0.042(9) 0.021(8) 0.048(10) -0.004(7) -0.001(8) -0.002(7)
C20 0.039(10) 0.058(12) 0.064(12) -0.015(9) 0.019(9) -0.032(9)
C21 0.087(16) 0.078(15) 0.065(13) 0.016(12) 0.025(12) -0.026(13)
C22 0.064(13) 0.041(11) 0.095(16) 0.014(11) 0.035(12) -0.018(10)
C23 0.054(11) 0.032(10) 0.082(14) 0.011(9) 0.009(11) -0.001(9)
C24 0.050(10) 0.023(8) 0.053(10) 0.002(7) -0.019(9) 0.006(8)
C25 0.050(11) 0.044(10) 0.031(9) 0.005(8) -0.011(8) 0.003(8)
C26 0.049(11) 0.068(13) 0.056(12) -0.002(10) 0.000(9) 0.014(10)
C27 0.042(11) 0.109(19) 0.083(15) 0.023(14) 0.002(11) 0.036(12)
C28 0.093(18) 0.077(17) 0.076(16) -0.033(13) 0.011(14) 0.024(14)
C29 0.16(3) 0.044(13) 0.071(15) -0.009(11) 0.042(17) 0.023(16)
C30 0.092(17) 0.055(13) 0.080(15) 0.003(11) 0.005(13) 0.012(12)
C31 0.082(14) 0.034(10) 0.048(11) 0.002(8) 0.010(10) -0.007(9)
C32 0.098(17) 0.052(12) 0.069(14) 0.007(11) -0.009(13) -0.020(12)
C33 0.15(3) 0.067(16) 0.12(2) 0.026(15) 0.06(2) -0.040(18)
C34 0.10(2) 0.12(2) 0.12(2) 0.028(19) 0.020(19) -0.067(19)
C35 0.067(14) 0.085(16) 0.082(15) 0.025(13) 0.006(12) -0.024(13)
C36 0.059(12) 0.059(12) 0.053(11) 0.027(9) 0.017(10) -0.010(10)
N1 0.13(2) 0.031(12) 0.091(18) 0.000 0.076(18) 0.000
N2 0.09(2) 0.13(2) 0.040(13) 0.000 0.028(14) 0.000
C61 0.12(3) 0.065(19) 0.053(17) 0.014(14) 0.039(18) -0.043(19)
Cl1 0.194(9) 0.111(6) 0.104(5) 0.017(5) 0.019(6) -0.016(6)
Cl2 0.194(9) 0.111(6) 0.104(5) 0.017(5) 0.019(6) -0.016(6)

loop_
_atom_type_symbol
_atom_type_description
_atom_type_scat_dispersion_real
_atom_type_scat_dispersion_imag
_atom_type_scat_source
C C 0.0033 0.0016 'International Tables Vol C Tables 4.2.6.8 and 6.1.1.4'
H H 0.0000 0.0000 'International Tables Vol C Tables 4.2.6.8 and 6.1.1.4'
N N 0.0061 0.0033 'International Tables Vol C Tables 4.2.6.8 and 6.1.1.4'
F F 0.0171 0.0103 'International Tables Vol C Tables 4.2.6.8 and 6.1.1.4'
P P 0.1023 0.0942 'International Tables Vol C Tables 4.2.6.8 and 6.1.1.4'
Cl Cl 0.1484 0.1585 'International Tables Vol C Tables 4.2.6.8 and 6.1.1.4'
Br Br -0.2901 2.4595 'International Tables Vol C Tables 4.2.6.8 and 6.1.1.4'
Pt Pt -1.7033 8.3905 'International Tables Vol C Tables 4.2.6.8 and 6.1.1.4'

loop_
_geom_angle_atom_site_label_1
_geom_angle_atom_site_label_2
_geom_angle_atom_site_label_3
_geom_angle
_geom_angle_site_symmetry_1
_geom_angle_site_symmetry_3
C1 Pt1 C1 87.8(7) 4_565 .
C1 Pt1 P1 98.2(3) 4_565 4_565
C1 Pt1 P1 173.8(3) . 4_565
C1 Pt1 P1 173.8(3) 4_565 .
C1 Pt1 P1 98.2(3) . .
P1 Pt1 P1 75.68(18) 4_565 .
P1 Pt2 P1 77.23(19) . 4_565
P1 Pt2 Br 175.97(10) . 4_565
P1 Pt2 Br 98.97(10) 4_565 4_565
P1 Pt2 Br 98.97(10) . .
P1 Pt2 Br 175.97(10) 4_565 .
Br Pt2 Br 84.79(7) 4_565 .
P2 Pt3 P2 78.4(2) . 4_565
P2 Pt3 Br 98.11(11) . .
P2 Pt3 Br 176.44(11) 4_565 .
P2 Pt3 Br 176.44(11) . 4_565
P2 Pt3 Br 98.11(11) 4_565 4_565
Br Pt3 Br 85.38(7) . 4_565
C7 Pt4 C7 92.2(9) 4_565 .
C7 Pt4 P2 171.8(5) 4_565 .
C7 Pt4 P2 95.5(5) . .
C7 Pt4 P2 95.5(5) 4_565 4_565
C7 Pt4 P2 171.8(5) . 4_565
P2 Pt4 P2 76.7(2) . 4_565
Pt3 Br Pt2 92.56(5) . .
C13 P1 C19 102.9(7) . .
C13 P1 Pt2 108.9(5) . .
C19 P1 Pt2 111.5(5) . .
C13 P1 Pt1 113.6(5) . .
C19 P1 Pt1 116.5(5) . .
Pt2 P1 Pt1 103.49(14) . .
C25 P2 C31 104.7(8) . .
C25 P2 Pt3 111.9(5) . .
C31 P2 Pt3 109.8(6) . .
C25 P2 Pt4 115.5(5) . .
C31 P2 Pt4 112.8(6) . .
Pt3 P2 Pt4 102.22(16) . .
C6 C1 C2 120.4(14) . .
C6 C1 Pt1 119.8(11) . .
C2 C1 Pt1 119.7(11) . .
F1 C2 C1 125.2(13) . .
F1 C2 C3 116.3(14) . .
C1 C2 C3 118.3(15) . .
C4 C3 F2 120.0(16) . .
C4 C3 C2 122.2(17) . .
F2 C3 C2 117.8(16) . .
F3 C4 C3 120.7(19) . .
F3 C4 C5 122.3(17) . .
C3 C4 C5 116.5(15) . .
F4 C5 C4 117.8(15) . .
F4 C5 C6 125.0(14) . .
C4 C5 C6 116.9(14) . .
C1 C6 F5 127.8(15) . .
C1 C6 C5 125.0(15) . .
F5 C6 C5 107.1(15) . .
C8 C7 C12 114.7(16) . .
C8 C7 Pt4 126.1(13) . .
C12 C7 Pt4 119.2(13) . .
C7 C8 F6 122.3(16) . .
C7 C8 C9 125.5(16) . .
F6 C8 C9 112.0(16) . .
C10 C9 F7 120.9(19) . .
C10 C9 C8 118.0(19) . .
F7 C9 C8 120.8(18) . .
C9 C10 F8 121(2) . .
C9 C10 C11 118.4(18) . .
F8 C10 C11 121(2) . .
C12 C11 F9 121.2(19) . .
C12 C11 C10 120.9(19) . .
F9 C11 C10 117.7(18) . .
C11 C12 F10 115.7(18) . .
C11 C12 C7 122.3(18) . .
F10 C12 C7 121.9(17) . .
C14 C13 C18 118.4(14) . .
C14 C13 P1 123.0(12) . .
C18 C13 P1 118.5(13) . .
C15 C14 C13 121.6(15) . .
C16 C15 C14 120.7(17) . .
C15 C16 C17 120.1(18) . .
C18 C17 C16 117.5(19) . .
C17 C18 C13 121.2(17) . .
C20 C19 C24 118.6(15) . .
C20 C19 P1 123.2(11) . .
C24 C19 P1 118.2(12) . .
C21 C20 C19 121.1(17) . .
C20 C21 C22 120.9(19) . .
C21 C22 C23 119.0(16) . .
C24 C23 C22 120.5(17) . .
C23 C24 C19 119.9(16) . .
C26 C25 C30 121.7(18) . .
C26 C25 P2 117.9(13) . .
C30 C25 P2 120.4(14) . .
C25 C26 C27 117.1(18) . .
C28 C27 C26 122(2) . .
C29 C28 C27 118(2) . .
C28 C29 C30 122(2) . .
C29 C30 C25 118(2) . .
C36 C31 C32 121.3(18) . .
C36 C31 P2 121.6(13) . .
C32 C31 P2 116.5(16) . .
C33 C32 C31 118(2) . .
C32 C33 C34 121(2) . .
C35 C34 C33 117(2) . .
C34 C35 C36 124(2) . .
C35 C36 C31 118.9(18) . .
C37 N1 C45 111.5(14) . 4_565
C37 N1 C45 111.5(14) . .
C45 N1 C45 104.9(19) 4_565 .
C37 N1 C41 105.6(18) . .
C45 N1 C41 111.7(15) 4_565 .
C45 N1 C41 111.7(14) . .
N1 C37 C38 107.2(19) . .
C37 C38 C39 104(3) . 4_565
C37 C38 C39' 114(2) . .
C39 C38 C39' 49(3) 4_565 .
C37 C38 C39 104(3) . .
C39 C38 C39 56(4) 4_565 .
C39' C38 C39 13(4) . .
C37 C38 C39' 114(2) . 4_565
C39 C38 C39' 13(4) 4_565 4_565
C39' C38 C39' 39(4) . 4_565
C39 C38 C39' 49(3) . 4_565
C39 C39 C38 61.9(18) 4_565 .
C39 C39 C40 61.9(18) 4_565 .
C38 C39 C40 116(3) . .
C39' C39' C38 71(2) 4_565 .
C39' C39' C40 71(2) 4_565 .
C38 C39' C40 116(3) . .
C39' C40 C39' 39(4) 4_565 .
C39' C40 C39 49(3) 4_565 .
C39' C40 C39 13(4) . .
C39' C40 C39 13(4) 4_565 4_565
C39' C40 C39 49(3) . 4_565
C39 C40 C39 56(4) . 4_565
C42 C41 N1 114(2) . .
C43 C42 C41 116(3) . .
C42 C43 C44 111(3) . .
N1 C45 C46 106.4(13) . .
C47 C46 C45 108.0(14) . .
C48 C47 C46 112.2(16) . .
C49 N2 C57 128(2) . .
C49 N2 C53 121.5(19) . .
C57 N2 C53 106(2) . .
C49 N2 C57 128(2) . 4_565
C57 N2 C57 45(3) . 4_565
C53 N2 C57 106(2) . 4_565
C49 N2 C49' 30(2) . .
C57 N2 C49' 109(3) . .
C53 N2 C49' 117.8(19) . .
C57 N2 C49' 135(3) 4_565 .
C49 N2 C57' 92.4(18) . .
C57 N2 C57' 61(2) . .
C53 N2 C57' 94.0(18) . .
C57 N2 C57' 106(2) 4_565 .
C49' N2 C57' 62(3) . .
C49 N2 C57' 92.4(18) . 4_565
C57 N2 C57' 106(2) . 4_565
C53 N2 C57' 94.0(18) . 4_565
C57 N2 C57' 61(2) 4_565 4_565
C49' N2 C57' 122(3) . 4_565
C57' N2 C57' 167(4) . 4_565
C49 N2 C49' 30(2) . 4_565
C57 N2 C49' 135(3) . 4_565
C53 N2 C49' 117.8(19) . 4_565
C57 N2 C49' 109(3) 4_565 4_565
C49' N2 C49' 61(5) . 4_565
C57' N2 C49' 122(3) . 4_565
C57' N2 C49' 62(3) 4_565 4_565
N2 C49 C50 113(2) . .
C49 C50 C51 94(2) . .
C52 C51 C50 93(4) . .
C50' C49' N2 125(3) . .
C50' C49' C49' 91(3) . 4_565
N2 C49' C49' 60(2) . 4_565
C50' C49' C57' 119(5) . .
N2 C49' C57' 59.0(14) . .
C49' C49' C57' 118.2(16) 4_565 .
C51' C50' C49' 120(3) . .
C51' C50' C50' 100(5) . 4_565
C49' C50' C50' 89(3) . 4_565
C52' C51' C50' 104(4) . .
C54 C53 N2 112.2(19) . .
C55 C54 C53 109(2) . .
C54 C55 C56 116(3) . .
C57 C57 N2 67.5(13) 4_565 .
C57 C57 C58 175(2) 4_565 .
N2 C57 C58 116(3) . .
C59 C58 C57 140(4) . .
N2 C57' C58' 120(3) . .
N2 C57' C49' 59.0(14) . .
C58' C57' C49' 174(4) . .
C59 C58' C57' 117(4) . .
C58' C59 C60 139(5) . .
C58' C59 C58 50(3) . .
C60 C59 C58 158(5) . .
Cl1 C61 Cl2 114.5(11) . .

loop_
_geom_bond_atom_site_label_1
_geom_bond_atom_site_label_2
_geom_bond_distance
_geom_bond_site_symmetry_2
Pt1 C1 2.138(13) 4_565
Pt1 C1 2.138(13) .
Pt1 P1 2.289(4) 4_565
Pt1 P1 2.289(4) .
Pt2 P1 2.250(4) .
Pt2 P1 2.250(4) 4_565
Pt2 Br 2.5539(15) 4_565
Pt2 Br 2.5540(15) .
Pt3 P2 2.255(4) .
Pt3 P2 2.255(4) 4_565
Pt3 Br 2.5397(15) .
Pt3 Br 2.5397(15) 4_565
Pt4 C7 2.081(16) 4_565
Pt4 C7 2.081(16) .
Pt4 P2 2.296(4) .
Pt4 P2 2.296(4) 4_565
P1 C13 1.834(15) .
P1 C19 1.846(15) .
P2 C25 1.831(17) .
P2 C31 1.852(18) .
F1 C2 1.365(17) .
F2 C3 1.392(19) .
F3 C4 1.337(17) .
F4 C5 1.358(17) .
F5 C6 1.373(18) .
F6 C8 1.349(18) .
F7 C9 1.36(2) .
F8 C10 1.338(19) .
F9 C11 1.38(2) .
F10 C12 1.37(2) .
C1 C6 1.18(2) .
C1 C2 1.368(18) .
C2 C3 1.41(2) .
C3 C4 1.34(2) .
C4 C5 1.39(2) .
C5 C6 1.46(2) .
C7 C8 1.27(2) .
C7 C12 1.38(2) .
C8 C9 1.45(2) .
C9 C10 1.29(3) .
C10 C11 1.39(3) .
C11 C12 1.34(3) .
C13 C14 1.37(2) .
C13 C18 1.38(2) .
C14 C15 1.36(2) .
C15 C16 1.31(3) .
C16 C17 1.45(3) .
C17 C18 1.36(2) .
C19 C20 1.39(2) .
C19 C24 1.41(2) .
C20 C21 1.35(2) .
C21 C22 1.38(3) .
C22 C23 1.40(3) .
C23 C24 1.36(2) .
C25 C26 1.34(2) .
C25 C30 1.42(2) .
C26 C27 1.45(2) .
C27 C28 1.37(3) .
C28 C29 1.34(3) .
C29 C30 1.41(3) .
C31 C36 1.38(2) .
C31 C32 1.41(2) .
C32 C33 1.39(3) .
C33 C34 1.43(3) .
C34 C35 1.36(3) .
C35 C36 1.37(2) .
N1 C37 1.5400(10) .
N1 C45 1.5400(10) 4_565
N1 C45 1.5401(10) .
N1 C41 1.57(4) .
C37 C38 1.5400(11) .
C38 C39 1.5400(10) 4_565
C38 C39' 1.5400(10) .
C38 C39 1.5400(10) .
C38 C39' 1.5401(10) 4_565
C39 C39 1.45(8) 4_565
C39 C40 1.5400(10) .
C39' C39' 1.03(11) 4_565
C39' C40 1.5400(11) .
C40 C39' 1.5399(11) 4_565
C40 C39 1.5400(10) 4_565
C41 C42 1.53(4) .
C42 C43 1.49(4) .
C43 C44 1.57(4) .
C45 C46 1.5401(10) .
C46 C47 1.5399(11) .
C47 C48 1.5400(10) .
N2 C49 1.5400(11) .
N2 C57 1.5400(10) .
N2 C53 1.5400(11) .
N2 C57 1.5401(10) 4_565
N2 C49' 1.5401(10) .
N2 C57' 1.5401(10) .
N2 C57' 1.5401(10) 4_565
N2 C49' 1.5402(10) 4_565
C49 C50 1.5400(11) .
C50 C51 1.5400(10) .
C51 C52 1.5400(11) .
C49' C50' 1.5400(11) .
C49' C49' 1.56(11) 4_565
C49' C57' 1.59(6) .
C50' C51' 1.5400(11) .
C50' C50' 1.60(13) 4_565
C51' C52' 1.5400(11) .
C53 C54 1.5399(10) .
C54 C55 1.5399(11) .
C55 C56 1.5399(10) .
C57 C57 1.18(6) 4_565
C57 C58 1.5400(10) .
C58 C59 1.5400(11) .
C57' C58' 1.5401(11) .
C58' C59 1.19(7) .
C59 C60 1.5400(10) .
C61 Cl1 1.696(5) .
C61 Cl2 1.700(5) .
